data_1541260
loop_
_publ_author_name
'Morosov, I.'
'Troyanov, S.I.'
'Stiewe, A.'
'Kemnitz, E.'

_publ_section_title
;
 Synthese und Kristallstruktur von Hydrogenselenaten zweiwertiger Metalle
 - M (H Se O4)2 (M= Mg, Mn, Zn) und M (H Se O4)2 . (H2 O) (M= Mn, Cd)
;
_journal_name_full 'Zeitschrift fuer Anorganische und Allgemeine Chemie'
_journal_page_first 135
_journal_page_last 140
_journal_volume 624
_journal_year 1998
_chemical_formula_sum 'Cd H4 O9 Se2'
_chemical_name_systematic 'Cd (H Se O4)2 (H2 O)'
_space_group_IT_number 14
_symmetry_space_group_name_Hall '-P 2yn'
_symmetry_space_group_name_H-M 'P 1 21/n 1'
_cell_angle_alpha 90
_cell_angle_beta 100.35
_cell_angle_gamma 90
_cell_formula_units_Z 4
_cell_length_a 8.965
_cell_length_b 5.321
_cell_length_c 16.054
_cell_volume 753.359
_citation_journal_id_ASTM ZAACAB
_cod_data_source_file Morosov_ZAACAB_1998_1824.cif
_cod_data_source_block H4Cd1O9Se2
_cod_original_cell_volume 753.3593
_cod_original_sg_symbol_Hall '-P 2ybc (x-z,y,z)'
_cod_original_formula_sum 'H4 Cd1 O9 Se2'
_cod_database_code 1541260

loop_
_symmetry_equiv_pos_as_xyz
x,y,z
-x+1/2,y+1/2,-z+1/2
-x,-y,-z
x-1/2,-y-1/2,z-1/2

loop_
_atom_site_label
_atom_site_type_symbol
_atom_site_fract_x
_atom_site_fract_y
_atom_site_fract_z
_atom_site_occupancy
_atom_site_U_iso_or_equiv
Se1 Se+6 0.13809 0.74122 -0.60545 1 0.0
O8 O-2 0.616 0.2675 0.7269 1 0.0
O1 O-2 0.2626 0.8862 0.5621 1 0.0
Cd1 Cd+2 0.2459 0.24927 0.48628 1 0.0
O5 O-2 0.6266 -0.0405 0.604 1 0.0
O7 O-2 0.4558 0.3852 0.5763 1 0.0
Se2 Se+6 0.61266 0.2581 0.61959 1 0.0
O4 O-2 0.1992 0.7547 0.7117 1 0.0
O2 O-2 0.121 0.4471 0.5803 1 0.0
O9 O-2 0.5022 0.275 0.7561 1 0.0
O3 O-2 -0.024 0.8824 0.5948 1 0.0
O6 O-2 0.7594 0.4157 0.6031 1 0.0
